data_7218452
loop_
_publ_author_name
'Coles, S. J.'
'Ellis, A. L.'
'Leung, K.'
'Sarson, J.'
'Threlfall, T. L.'
'Tizzard, G. J.'

_publ_section_title
;
 Relationships between the racemic structures of substituted mandelic
 acids containing 8- and 10-membered hydrogen bonded dimer rings
;
_journal_issue 47
_journal_name_full CrystEngComm
_journal_page_first 10816
_journal_paper_doi 10.1039/C4CE01832J
_journal_volume 16
_journal_year 2014
_chemical_formula_moiety 'C8 H7 Br O3'
_chemical_formula_sum 'C8 H7 Br O3'
_chemical_formula_weight 231.05
_chemical_name_common '2-Bromomandelic Acid'
_chemical_name_systematic
;
 ?
;
_space_group_IT_number 2
_symmetry_cell_setting triclinic
_symmetry_space_group_name_Hall '-P 1'
_symmetry_space_group_name_H-M 'P -1'
_atom_sites_solution_hydrogens geom
_atom_sites_solution_primary direct
_atom_sites_solution_secondary difmap
_audit_creation_method SHELXL-97
_cell_angle_alpha 96.952(19)
_cell_angle_beta 93.91(2)
_cell_angle_gamma 90.07(2)
_cell_formula_units_Z 4
_cell_length_a 5.708(5)
_cell_length_b 10.8436(10)
_cell_length_c 14.131(14)
_cell_measurement_reflns_used 1890
_cell_measurement_temperature 293(2)
_cell_measurement_theta_max 25.4
_cell_measurement_theta_min 2.2
_cell_volume 866.2(11)
_computing_cell_refinement
;
CrystalClear-SM Expert 2.0 r13 (Rigaku, 2011)
;
_computing_data_collection
;
CrystalClear-SM Expert 2.0 r11 (Rigaku, 2011)
;
_computing_data_reduction
;
CrystalClear-SM Expert 2.0 r13 (Rigaku, 2011)
;
_computing_molecular_graphics
;
MERCURY  (Bruno, Cole, Edgington, Kessler, Macrae, McCabe, Pearson and 
Taylor, 2002)
;
_computing_publication_material 'WINGX (Farrugia, 1998)'
_computing_structure_refinement 'SHELXL-97 (Sheldrick, 1997)'
_computing_structure_solution 'SUPERFLIP (Palatinus & Chapuis, 2007)'
_diffrn_ambient_temperature 293(2)
_diffrn_detector CCD
_diffrn_detector_area_resol_mean 28.5714
_diffrn_measured_fraction_theta_full 0.999
_diffrn_measured_fraction_theta_max 0.999
_diffrn_measurement_device
;
AFC12 (Right): Kappa 3 circle
;
_diffrn_measurement_device_type
;
Rigaku Saturn724+ (2x2 bin mode)
;
_diffrn_measurement_method 'profile data from \w-scans'
_diffrn_measurement_specimen_support Mitegen
_diffrn_radiation_monochromator Confocal
_diffrn_radiation_source 'Rotating Anode'
_diffrn_radiation_type MoK\a
_diffrn_radiation_wavelength 0.71075
_diffrn_reflns_av_R_equivalents 0.0000
_diffrn_reflns_av_sigmaI/netI 0.0590
_diffrn_reflns_limit_h_max 6
_diffrn_reflns_limit_h_min -6
_diffrn_reflns_limit_k_max 12
_diffrn_reflns_limit_k_min -12
_diffrn_reflns_limit_l_max 16
_diffrn_reflns_limit_l_min -16
_diffrn_reflns_number 3059
_diffrn_reflns_theta_full 25.02
_diffrn_reflns_theta_max 25.02
_diffrn_reflns_theta_min 2.91
_exptl_absorpt_coefficient_mu 4.708
_exptl_absorpt_correction_T_max 0.9544
_exptl_absorpt_correction_T_min 0.6767
_exptl_absorpt_correction_type multi-scan
_exptl_absorpt_process_details
;
CrystalClear-SM Expert 2.0 r13 (Rigaku, 2011)
;
_exptl_crystal_colour Colourless
_exptl_crystal_density_diffrn 1.772
_exptl_crystal_density_method 'not measured'
_exptl_crystal_description Platelet
_exptl_crystal_F_000 456
_exptl_crystal_size_max 0.09
_exptl_crystal_size_mid 0.07
_exptl_crystal_size_min 0.01
_refine_diff_density_max 0.298
_refine_diff_density_min -0.403
_refine_diff_density_rms 0.068
_refine_ls_extinction_method none
_refine_ls_goodness_of_fit_ref 1.204
_refine_ls_hydrogen_treatment constr
_refine_ls_matrix_type full
_refine_ls_number_parameters 295
_refine_ls_number_reflns 3059
_refine_ls_number_restraints 420
_refine_ls_restrained_S_all 1.139
_refine_ls_R_factor_all 0.1070
_refine_ls_R_factor_gt 0.0717
_refine_ls_shift/su_max 0.000
_refine_ls_shift/su_mean 0.000
_refine_ls_structure_factor_coef Fsqd
_refine_ls_weighting_details 'calc w=1/[\s^2^(Fo^2^)+(0.0690P)^2^+0.0000P] where P=(Fo^2^+2Fc^2^)/3'
_refine_ls_weighting_scheme calc
_refine_ls_wR_factor_gt 0.1576
_refine_ls_wR_factor_ref 0.1788
_reflns_number_gt 2248
_reflns_number_total 3059
_reflns_threshold_expression >2\s(I)
_cod_data_source_file c4ce01832j2.cif
_cod_data_source_block 2012jms0015-2a-RS-2BrMA
_cod_depositor_comments
;
The following automatic conversions were performed:

'_symmetry_cell_setting' value 'Triclinic' changed to 'triclinic'
according to
/usr/data/users/saulius/crontab/automatic-downloads/rss-feeds/RSC/lib/dictionaries/cif_core.dic
dictionary named 'cif_core.dic' version 2.4.2 from
2011-04-26.

'_exptl_absorpt_correction_type' value 'Multi-scan'
changed to 'multi-scan' according to
/usr/data/users/saulius/crontab/automatic-downloads/rss-feeds/RSC/lib/dictionaries/cif_core.dic
dictionary named 'cif_core.dic' version 2.4.2 from 2011-04-26.

Automatic conversion script
Id: cif_fix_values 2827 2014-09-09 07:05:25Z andrius 

 Adding full bibliography for 7218452--7218470.cif.
;
_cod_original_sg_symbol_H-M P-1
_cod_database_code 7218452

loop_
_symmetry_equiv_pos_as_xyz
'x, y, z'
'-x, -y, -z'

loop_
_atom_site_label
_atom_site_type_symbol
_atom_site_fract_x
_atom_site_fract_y
_atom_site_fract_z
_atom_site_U_iso_or_equiv
_atom_site_adp_type
_atom_site_occupancy
_atom_site_symmetry_multiplicity
_atom_site_calc_flag
_atom_site_refinement_flags
_atom_site_disorder_assembly
_atom_site_disorder_group
O13 O 0.9372(7) 0.8260(4) 0.0853(3) 0.0814(12) Uani 1 1 d U . .
H13 H 0.8440 0.7920 0.1157 0.122 Uiso 1 1 calc R A 1
C1 C 0.6982(10) 0.4548(5) 0.2251(3) 0.0617(13) Uani 1 1 d U . .
C2 C 0.7583(10) 0.4870(5) 0.3234(4) 0.0693(15) Uani 1 1 d U . .
C3 C 0.6443(14) 0.4350(6) 0.3907(4) 0.0888(18) Uani 1 1 d U . .
H4 H 0.6926 0.4551 0.4549 0.107 Uiso 1 1 calc R . .
C4 C 0.4636(14) 0.3554(6) 0.3663(5) 0.094(2) Uani 1 1 d U . .
H5 H 0.3875 0.3216 0.4134 0.113 Uiso 1 1 calc R . .
C5 C 0.3911(13) 0.3241(7) 0.2714(5) 0.095(2) Uani 1 1 d U . .
H6 H 0.2630 0.2711 0.2542 0.114 Uiso 1 1 calc R . .
C6 C 0.5107(11) 0.3723(6) 0.2018(4) 0.0779(17) Uani 1 1 d U . .
H7 H 0.4642 0.3487 0.1378 0.093 Uiso 1 1 calc R . .
C7 C 0.8212(10) 0.5073(5) 0.1486(4) 0.0650(14) Uani 1 1 d U . .
H2 H 0.9812 0.5306 0.1741 0.078 Uiso 1 1 calc R . .
C8 C 0.8381(10) 0.4120(5) 0.0611(4) 0.0651(14) Uani 1 1 d U . .
Br1 Br 0.99855(15) 0.60609(7) 0.36180(5) 0.1107(4) Uani 1 1 d U . .
O3 O 0.7072(8) 0.6164(3) 0.1220(3) 0.0756(11) Uani 1 1 d U . .
H3 H 0.5960 0.5964 0.0833 0.113 Uiso 1 1 calc R . .
O2 O 0.7343(7) 0.4185(4) -0.0147(3) 0.0776(12) Uani 1 1 d U . .
O1 O 0.9807(7) 0.3215(4) 0.0810(3) 0.0736(11) Uani 1 1 d U . .
H1 H 0.9862 0.2701 0.0336 0.110 Uiso 1 1 calc R . .
C11A C 1.098(2) 0.9431(10) 0.2346(6) 0.069(3) Uani 0.441(2) 1 d PGU B 1
C12A C 1.230(2) 0.9436(11) 0.3211(8) 0.072(3) Uani 0.441(2) 1 d PGU B 1
C13A C 1.178(2) 1.0275(11) 0.3992(6) 0.094(4) Uani 0.441(2) 1 d PGU B 1
H14A H 1.2665 1.0278 0.4571 0.112 Uiso 0.441(2) 1 calc PR B 1
C14A C 0.996(3) 1.1108(11) 0.3908(8) 0.121(6) Uani 0.441(2) 1 d PGU B 1
H15A H 0.9612 1.1669 0.4430 0.145 Uiso 0.441(2) 1 calc PR B 1
C15A C 0.864(2) 1.1103(12) 0.3043(10) 0.126(10) Uani 0.441(2) 1 d PGU B 1
H16A H 0.7415 1.1660 0.2986 0.151 Uiso 0.441(2) 1 calc PR B 1
C16A C 0.915(2) 1.0264(11) 0.2262(7) 0.097(4) Uani 0.441(2) 1 d PGU B 1
H17A H 0.8272 1.0261 0.1683 0.116 Uiso 0.441(2) 1 calc PR B 1
C17A C 1.148(2) 0.8574(13) 0.1443(9) 0.067(3) Uani 0.441(2) 1 d PU B 1
H12A H 1.2203 0.7811 0.1626 0.081 Uiso 0.441(2) 1 calc PR B 1
C18A C 1.311(4) 0.9175(18) 0.0776(18) 0.074(5) Uani 0.441(2) 1 d PU B 1
Br2A Br 1.4808(4) 0.8339(2) 0.33661(16) 0.1025(10) Uani 0.441(2) 1 d PU B 1
O11A O 1.451(2) 1.0060(13) 0.1233(9) 0.106(4) Uani 0.441(2) 1 d PU B 1
H11A H 1.5303 1.0352 0.0850 0.160 Uiso 0.441(2) 1 calc PR B 1
O12A O 1.339(5) 0.883(3) -0.0030(19) 0.126(10) Uani 0.441(2) 1 d PU B 1
C13B C 1.2384(17) 0.9508(8) 0.4028(4) 0.086(3) Uani 0.559(2) 1 d PGU B 2
H14B H 1.2093 0.9971 0.4605 0.103 Uiso 0.559(2) 1 calc PR B 2
C12B C 1.1209(15) 0.9777(7) 0.3184(6) 0.070(3) Uani 0.559(2) 1 d PGU B 2
C11B C 1.1644(15) 0.9084(8) 0.2321(4) 0.062(3) Uani 0.559(2) 1 d PGU B 2
C16B C 1.3255(15) 0.8122(7) 0.2303(5) 0.082(3) Uani 0.559(2) 1 d PGU B 2
H17B H 1.3546 0.7659 0.1725 0.099 Uiso 0.559(2) 1 calc PR B 2
C15B C 1.4430(15) 0.7853(7) 0.3146(7) 0.090(5) Uani 0.559(2) 1 d PGU B 2
H16B H 1.5507 0.7210 0.3134 0.108 Uiso 0.559(2) 1 calc PR B 2
C14B C 1.3995(17) 0.8546(9) 0.4009(5) 0.101(4) Uani 0.559(2) 1 d PGU B 2
H15B H 1.4781 0.8366 0.4573 0.121 Uiso 0.559(2) 1 calc PR B 2
C17B C 1.049(2) 0.9349(10) 0.1356(7) 0.069(2) Uani 0.559(2) 1 d PU B 2
H12B H 0.9350 1.0022 0.1448 0.083 Uiso 0.559(2) 1 calc PR B 2
C18B C 1.234(3) 0.9698(14) 0.0763(11) 0.075(4) Uani 0.559(2) 1 d PU B 2
Br2B Br 0.9032(4) 1.10742(18) 0.32603(15) 0.1062(8) Uani 0.559(2) 1 d PU B 2
O11B O 1.3381(19) 1.0743(8) 0.1030(7) 0.093(3) Uani 0.559(2) 1 d PU B 2
H11B H 1.4398 1.0850 0.0664 0.140 Uiso 0.559(2) 1 calc PR B 2
O12B O 1.267(3) 0.9075(15) 0.0020(10) 0.064(3) Uani 0.559(2) 1 d PU B 2

loop_
_atom_site_aniso_label
_atom_site_aniso_U_11
_atom_site_aniso_U_22
_atom_site_aniso_U_33
_atom_site_aniso_U_23
_atom_site_aniso_U_13
_atom_site_aniso_U_12
O13 0.080(3) 0.087(3) 0.075(3) 0.004(2) 0.003(2) -0.025(2)
C1 0.065(3) 0.067(3) 0.051(3) 0.006(2) -0.004(2) -0.004(3)
C2 0.076(4) 0.069(4) 0.057(3) -0.005(3) -0.011(3) 0.007(3)
C3 0.122(6) 0.093(5) 0.052(3) 0.008(3) 0.012(4) 0.026(4)
C4 0.126(6) 0.088(5) 0.075(4) 0.022(4) 0.035(4) 0.013(4)
C5 0.096(5) 0.097(5) 0.093(4) 0.004(4) 0.023(4) -0.017(4)
C6 0.083(4) 0.092(4) 0.057(3) 0.004(3) 0.004(3) -0.026(3)
C7 0.061(3) 0.066(3) 0.065(3) 0.003(2) -0.005(3) -0.012(3)
C8 0.056(3) 0.076(4) 0.062(3) 0.003(3) 0.005(3) -0.014(3)
Br1 0.1146(7) 0.1069(6) 0.0956(6) -0.0224(4) -0.0388(5) -0.0111(5)
O3 0.082(3) 0.067(2) 0.074(3) 0.0021(19) -0.009(2) -0.012(2)
O2 0.073(3) 0.105(3) 0.052(2) 0.003(2) -0.0046(19) 0.003(2)
O1 0.077(3) 0.070(3) 0.069(2) -0.0042(19) -0.007(2) 0.000(2)
C11A 0.088(9) 0.059(8) 0.063(6) 0.008(5) 0.013(5) -0.001(6)
C12A 0.082(9) 0.063(8) 0.071(6) 0.002(6) 0.010(6) -0.019(6)
C13A 0.113(11) 0.096(11) 0.069(7) -0.010(7) 0.023(7) -0.048(6)
C14A 0.171(16) 0.090(12) 0.102(10) -0.018(10) 0.068(11) -0.008(9)
C15A 0.121(18) 0.110(18) 0.150(15) 0.006(13) 0.060(12) 0.043(13)
C16A 0.115(11) 0.092(10) 0.087(8) 0.020(7) 0.022(7) 0.021(8)
C17A 0.062(7) 0.063(7) 0.075(6) 0.004(6) 0.003(5) -0.008(5)
C18A 0.074(11) 0.075(13) 0.072(9) -0.001(9) 0.009(8) -0.014(8)
Br2A 0.0915(15) 0.1064(17) 0.1057(18) 0.0167(14) -0.0287(12) -0.0106(13)
O11A 0.106(11) 0.137(12) 0.071(7) -0.011(7) 0.013(7) -0.066(8)
O12A 0.113(19) 0.158(19) 0.097(9) -0.048(10) 0.044(11) -0.059(14)
C13B 0.098(8) 0.088(9) 0.068(6) -0.007(6) 0.013(5) -0.028(5)
C12B 0.078(8) 0.062(6) 0.070(5) 0.003(5) 0.021(5) -0.016(5)
C11B 0.068(7) 0.056(6) 0.062(5) 0.005(4) 0.010(4) -0.008(4)
C16B 0.103(8) 0.067(6) 0.077(6) 0.006(5) 0.011(6) 0.009(5)
C15B 0.069(9) 0.075(10) 0.117(9) -0.005(7) -0.023(7) 0.010(7)
C14B 0.093(10) 0.129(11) 0.082(7) 0.020(7) 0.004(7) -0.007(7)
C17B 0.079(7) 0.057(6) 0.069(5) 0.000(4) 0.013(4) 0.001(5)
C18B 0.098(11) 0.070(9) 0.054(5) -0.001(6) 0.004(7) -0.020(7)
Br2B 0.1288(17) 0.0769(12) 0.1157(15) -0.0002(9) 0.0498(12) 0.0098(10)
O11B 0.117(9) 0.078(6) 0.081(6) -0.003(5) 0.005(6) -0.032(5)
O12B 0.076(8) 0.072(5) 0.044(5) 0.006(4) 0.013(5) -0.025(5)

loop_
_atom_type_symbol
_atom_type_description
_atom_type_scat_dispersion_real
_atom_type_scat_dispersion_imag
_atom_type_scat_source
C C 0.0033 0.0016 'International Tables Vol C Tables 4.2.6.8 and 6.1.1.4'
H H 0.0000 0.0000 'International Tables Vol C Tables 4.2.6.8 and 6.1.1.4'
Br Br -0.2901 2.4595 'International Tables Vol C Tables 4.2.6.8 and 6.1.1.4'
O O 0.0106 0.0060 'International Tables Vol C Tables 4.2.6.8 and 6.1.1.4'

loop_
_geom_angle_atom_site_label_1
_geom_angle_atom_site_label_2
_geom_angle_atom_site_label_3
_geom_angle
C17B O13 C17A 42.1(6)
C17B O13 H13 114.7
C17A O13 H13 109.5
C6 C1 C2 116.1(5)
C6 C1 C7 120.7(5)
C2 C1 C7 123.2(5)
C3 C2 C1 121.2(6)
C3 C2 Br1 119.8(5)
C1 C2 Br1 119.0(5)
C4 C3 C2 121.4(6)
C4 C3 H4 119.3
C2 C3 H4 119.3
C3 C4 C5 119.9(7)
C3 C4 H5 120.0
C5 C4 H5 120.0
C6 C5 C4 119.4(7)
C6 C5 H6 120.3
C4 C5 H6 120.3
C5 C6 C1 121.8(6)
C5 C6 H7 119.1
C1 C6 H7 119.1
O3 C7 C1 111.2(5)
O3 C7 C8 110.0(4)
C1 C7 C8 111.4(4)
O3 C7 H2 108.0
C1 C7 H2 108.0
C8 C7 H2 108.0
O2 C8 O1 125.3(5)
O2 C8 C7 124.3(6)
O1 C8 C7 110.5(5)
C7 O3 H3 109.5
C8 O1 H1 109.5
C12A C11A C16A 120.0
C12A C11A C17A 123.5(9)
C16A C11A C17A 116.5(9)
C11A C12A C13A 120.0
C11A C12A Br2A 121.9(6)
C13A C12A Br2A 118.1(6)
C12A C13A C14A 120.0
C12A C13A H14A 120.0
C14A C13A H14A 120.0
C13A C14A C15A 120.0
C13A C14A H15A 120.0
C15A C14A H15A 120.0
C14A C15A C16A 120.0
C14A C15A H16A 120.0
C16A C15A H16A 120.0
C15A C16A C11A 120.0
C15A C16A H17A 120.0
C11A C16A H17A 120.0
O13 C17A C18A 104.3(12)
O13 C17A C11A 111.5(11)
C18A C17A C11A 113.6(13)
O13 C17A H12A 109.1
C18A C17A H12A 109.1
C11A C17A H12A 109.1
O12A C18A O11A 119(2)
O12A C18A C17A 127(2)
O11A C18A C17A 113.5(18)
C18A O11A H11A 109.5
C12B C13B C14B 120.0
C12B C13B H14B 120.0
C14B C13B H14B 120.0
C11B C12B C13B 120.0
C11B C12B Br2B 122.1(5)
C13B C12B Br2B 117.9(5)
C12B C11B C16B 120.0
C12B C11B C17B 123.3(7)
C16B C11B C17B 116.7(7)
C11B C16B C15B 120.0
C11B C16B H17B 120.0
C15B C16B H17B 120.0
C16B C15B C14B 120.0
C16B C15B H16B 120.0
C14B C15B H16B 120.0
C15B C14B C13B 120.0
C15B C14B H15B 120.0
C13B C14B H15B 120.0
O13 C17B C18B 106.5(9)
O13 C17B C11B 111.1(8)
C18B C17B C11B 108.2(10)
O13 C17B H12B 110.3
C18B C17B H12B 110.3
C11B C17B H12B 110.3
O12B C18B O11B 123.0(17)
O12B C18B C17B 120.1(15)
O11B C18B C17B 116.5(13)
C18B O11B H11B 109.5

loop_
_geom_bond_atom_site_label_1
_geom_bond_atom_site_label_2
_geom_bond_distance
O13 C17B 1.428(10)
O13 C17A 1.432(14)
O13 H13 0.8200
C1 C6 1.391(8)
C1 C2 1.410(7)
C1 C7 1.495(7)
C2 C3 1.363(8)
C2 Br1 1.889(6)
C3 C4 1.343(9)
C3 H4 0.9300
C4 C5 1.378(9)
C4 H5 0.9300
C5 C6 1.386(8)
C5 H6 0.9300
C6 H7 0.9300
C7 O3 1.429(6)
C7 C8 1.521(7)
C7 H2 0.9800
C8 O2 1.198(6)
C8 O1 1.319(7)
O3 H3 0.8200
O1 H1 0.8200
C11A C12A 1.3900
C11A C16A 1.3900
C11A C17A 1.528(15)
C12A C13A 1.3900
C12A Br2A 1.882(9)
C13A C14A 1.3900
C13A H14A 0.9300
C14A C15A 1.3900
C14A H15A 0.9300
C15A C16A 1.3900
C15A H16A 0.9300
C16A H17A 0.9300
C17A C18A 1.56(3)
C17A H12A 0.9800
C18A O12A 1.18(3)
C18A O11A 1.32(2)
O11A H11A 0.8200
C13B C12B 1.3900
C13B C14B 1.3900
C13B H14B 0.9300
C12B C11B 1.3900
C12B Br2B 1.877(6)
C11B C16B 1.3900
C11B C17B 1.534(12)
C16B C15B 1.3900
C16B H17B 0.9300
C15B C14B 1.3900
C15B H16B 0.9300
C14B H15B 0.9300
C17B C18B 1.47(2)
C17B H12B 0.9800
C18B O12B 1.20(2)
C18B O11B 1.281(17)
O11B H11B 0.8200

loop_
_geom_torsion_atom_site_label_1
_geom_torsion_atom_site_label_2
_geom_torsion_atom_site_label_3
_geom_torsion_atom_site_label_4
_geom_torsion
C6 C1 C2 C3 2.9(8)
C7 C1 C2 C3 -178.8(6)
C6 C1 C2 Br1 -176.3(4)
C7 C1 C2 Br1 2.1(7)
C1 C2 C3 C4 -3.0(10)
Br1 C2 C3 C4 176.1(5)
C2 C3 C4 C5 0.5(11)
C3 C4 C5 C6 2.0(11)
C4 C5 C6 C1 -2.1(11)
C2 C1 C6 C5 -0.3(9)
C7 C1 C6 C5 -178.8(6)
C6 C1 C7 O3 86.6(6)
C2 C1 C7 O3 -91.7(6)
C6 C1 C7 C8 -36.6(8)
C2 C1 C7 C8 145.1(5)
O3 C7 C8 O2 -12.4(8)
C1 C7 C8 O2 111.5(6)
O3 C7 C8 O1 168.1(5)
C1 C7 C8 O1 -68.0(6)
C16A C11A C12A C13A 0.0
C17A C11A C12A C13A 177.7(13)
C16A C11A C12A Br2A -179.5(10)
C17A C11A C12A Br2A -1.8(11)
C11A C12A C13A C14A 0.0
Br2A C12A C13A C14A 179.5(10)
C12A C13A C14A C15A 0.0
C13A C14A C15A C16A 0.0
C14A C15A C16A C11A 0.0
C12A C11A C16A C15A 0.0
C17A C11A C16A C15A -177.9(12)
C17B O13 C17A C18A -75.8(13)
C17B O13 C17A C11A 47.2(10)
C12A C11A C17A O13 149.2(9)
C16A C11A C17A O13 -33.0(14)
C12A C11A C17A C18A -93.2(14)
C16A C11A C17A C18A 84.6(14)
O13 C17A C18A O12A -42(3)
C11A C17A C18A O12A -164(2)
O13 C17A C18A O11A 147.1(14)
C11A C17A C18A O11A 25(2)
C14B C13B C12B C11B 0.0
C14B C13B C12B Br2B 179.3(7)
C13B C12B C11B C16B 0.0
Br2B C12B C11B C16B -179.3(8)
C13B C12B C11B C17B -177.8(10)
Br2B C12B C11B C17B 2.9(8)
C12B C11B C16B C15B 0.0
C17B C11B C16B C15B 178.0(9)
C11B C16B C15B C14B 0.0
C16B C15B C14B C13B 0.0
C12B C13B C14B C15B 0.0
C17A O13 C17B C18B 78.7(13)
C17A O13 C17B C11B -38.9(10)
C12B C11B C17B O13 -126.6(7)
C16B C11B C17B O13 55.5(10)
C12B C11B C17B C18B 116.8(9)
C16B C11B C17B C18B -61.1(11)
O13 C17B C18B O12B -1.2(19)
C11B C17B C18B O12B 118.3(15)
O13 C17B C18B O11B 171.8(11)
C11B C17B C18B O11B -68.7(15)
